data_4324080
loop_
_publ_author_name
'Debasish Saha'
'Shyamal Das'
'Dinesh Maity'
'Supriya Dutta'
'Sujoy Baitalik'

_publ_section_title
;
 Synthesis, Structural Characterization, and Photophysical,
 Electrochemical, Intercomponent Energy-Transfer, and Anion-Sensing
 Studies of Imidazole 4,5-Bis(benzimidazole)-Bridged OsIIOsII and RuIIOsII
 Bipyridine Complexes
;
_journal_name_full 'Inorganic Chemistry'
_journal_page_first 46
_journal_page_last 61
_journal_paper_doi 10.1021/ic100905u
_journal_volume 50
_journal_year 2011
_chemical_formula_sum 'C57 H43 Cl3 N14 O12 Os Ru'
_chemical_formula_weight 1513.67
_chemical_name_systematic
; 
 ? 
;
_space_group_IT_number 14
_symmetry_cell_setting monoclinic
_symmetry_space_group_name_Hall '-P 2yn'
_symmetry_space_group_name_H-M 'P 1 21/n 1'
_atom_sites_solution_hydrogens geom
_atom_sites_solution_primary direct
_atom_sites_solution_secondary difmap
_audit_creation_method SHELXL-97
_cell_angle_alpha 90.00
_cell_angle_beta 90.206(2)
_cell_angle_gamma 90.00
_cell_formula_units_Z 4
_cell_length_a 12.4677(6)
_cell_length_b 21.8071(11)
_cell_length_c 23.6161(12)
_cell_measurement_reflns_used 5665
_cell_measurement_temperature 120(2)
_cell_measurement_theta_max 2.48
_cell_measurement_theta_min 2.48
_cell_volume 6420.8(6)
_computing_cell_refinement 'Bruker SMART'
_computing_data_collection 'Bruker SMART'
_computing_data_reduction 'Bruker SAINT'
_computing_molecular_graphics 'Bruker SHELXTL'
_computing_publication_material 'Bruker SHELXTL'
_computing_structure_refinement 'SHELXL-97 (Sheldrick, 1997)'
_computing_structure_solution 'SHELXS-97 (Sheldrick, 1990)'
_diffrn_ambient_temperature 120(2)
_diffrn_measured_fraction_theta_full 0.998
_diffrn_measured_fraction_theta_max 0.998
_diffrn_measurement_device_type 'CCD area detector'
_diffrn_measurement_method 'phi and omega scans'
_diffrn_radiation_monochromator graphite
_diffrn_radiation_source 'fine-focus sealed tube'
_diffrn_radiation_type MoK\a
_diffrn_radiation_wavelength 0.71073
_diffrn_reflns_av_R_equivalents 0.0941
_diffrn_reflns_av_sigmaI/netI 0.0708
_diffrn_reflns_limit_h_max 14
_diffrn_reflns_limit_h_min -14
_diffrn_reflns_limit_k_max 25
_diffrn_reflns_limit_k_min -25
_diffrn_reflns_limit_l_max 28
_diffrn_reflns_limit_l_min -28
_diffrn_reflns_number 74267
_diffrn_reflns_theta_full 25.06
_diffrn_reflns_theta_max 25.06
_diffrn_reflns_theta_min 1.27
_diffrn_standards_decay_% <1
_exptl_absorpt_coefficient_mu 2.406
_exptl_absorpt_correction_T_max 0.6578
_exptl_absorpt_correction_T_min 0.5040
_exptl_absorpt_correction_type multi-scan
_exptl_absorpt_process_details 'SADABS (Sheldrick, 1997)'
_exptl_crystal_colour red
_exptl_crystal_density_diffrn 1.566
_exptl_crystal_density_method 'not measured'
_exptl_crystal_description rectangular
_exptl_crystal_F_000 3000
_exptl_crystal_size_max 0.33
_exptl_crystal_size_mid 0.26
_exptl_crystal_size_min 0.19
_platon_squeeze_details
;
;
_refine_diff_density_max 3.829
_refine_diff_density_min -1.281
_refine_diff_density_rms 0.149
_refine_ls_extinction_method none
_refine_ls_goodness_of_fit_ref 1.157
_refine_ls_hydrogen_treatment constr
_refine_ls_matrix_type full
_refine_ls_number_parameters 789
_refine_ls_number_reflns 11348
_refine_ls_number_restraints 0
_refine_ls_restrained_S_all 1.157
_refine_ls_R_factor_all 0.1119
_refine_ls_R_factor_gt 0.0726
_refine_ls_shift/su_max 0.001
_refine_ls_shift/su_mean 0.000
_refine_ls_structure_factor_coef Fsqd
_refine_ls_weighting_details 'calc w=1/[\s^2^(Fo^2^)+(0.1000P)^2^+7.0000P] where P=(Fo^2^+2Fc^2^)/3'
_refine_ls_weighting_scheme calc
_refine_ls_wR_factor_gt 0.1944
_refine_ls_wR_factor_ref 0.2090
_reflns_number_gt 7009
_reflns_number_total 11348
_reflns_threshold_expression >2sigma(I)
_cod_data_source_file ic100905u_si_003.cif
_cod_data_source_block 2
_cod_original_sg_symbol_H-M 'P 1 21/n 1 '
_cod_database_code 4324080

loop_
_symmetry_equiv_pos_as_xyz
'x, y, z'
'-x+1/2, y+1/2, -z+1/2'
'-x, -y, -z'
'x-1/2, -y-1/2, z-1/2'

loop_
_atom_site_label
_atom_site_type_symbol
_atom_site_fract_x
_atom_site_fract_y
_atom_site_fract_z
_atom_site_U_iso_or_equiv
_atom_site_adp_type
_atom_site_occupancy
_atom_site_symmetry_multiplicity
_atom_site_calc_flag
_atom_site_refinement_flags
_atom_site_disorder_assembly
_atom_site_disorder_group
Os1 Os 0.26178(4) 0.22029(3) 0.20764(2) 0.0422(2) Uani 0.502(2) 1 d P A 1
Ru1 Ru 0.25492(4) 0.21931(2) 0.47035(2) 0.0437(2) Uani 0.502(2) 1 d P A 1
Ru2 Ru 0.26178(4) 0.22029(3) 0.20764(2) 0.0422(2) Uani 0.498(2) 1 d P A 1
Os2 Os 0.25492(4) 0.21931(2) 0.47035(2) 0.0437(2) Uani 0.498(2) 1 d P A 1
C1 C 0.0217(8) 0.3645(5) 0.2014(4) 0.055(3) Uani 1 1 d . A .
C2 C -0.0471(9) 0.4045(5) 0.1722(5) 0.064(3) Uani 1 1 d . . .
H2 H -0.0981 0.4291 0.1915 0.076 Uiso 1 1 calc R . .
C3 C -0.0372(10) 0.4064(5) 0.1139(4) 0.062(3) Uani 1 1 d . . .
H3 H -0.0838 0.4322 0.0928 0.075 Uiso 1 1 calc R . .
C4 C 0.0378(9) 0.3721(5) 0.0855(5) 0.060(3) Uani 1 1 d . . .
H4 H 0.0419 0.3755 0.0455 0.072 Uiso 1 1 calc R . .
C5 C 0.1076(9) 0.3329(5) 0.1132(4) 0.052(3) Uani 1 1 d . . .
H5 H 0.1614 0.3111 0.0931 0.063 Uiso 1 1 calc R . .
C6 C 0.0964(8) 0.3266(4) 0.1705(4) 0.046(3) Uani 1 1 d . A .
C7 C 0.1099(8) 0.3057(5) 0.2604(4) 0.046(2) Uani 1 1 d . A .
C8 C 0.1538(8) 0.2710(5) 0.3087(4) 0.047(2) Uani 1 1 d . A .
C9 C 0.2572(7) 0.1992(4) 0.3379(4) 0.037(2) Uani 1 1 d . A .
H9 H 0.3057 0.1656 0.3378 0.044 Uiso 1 1 calc R . .
C10 C 0.1521(8) 0.2705(4) 0.3673(4) 0.045(2) Uani 1 1 d . A .
C11 C 0.1104(9) 0.3067(5) 0.4139(4) 0.048(3) Uani 1 1 d . A .
C12 C 0.1037(9) 0.3332(5) 0.5033(4) 0.053(3) Uani 1 1 d . A .
C13 C 0.1099(10) 0.3411(5) 0.5597(4) 0.062(3) Uani 1 1 d . . .
H13 H 0.1543 0.3151 0.5819 0.074 Uiso 1 1 calc R . .
C14 C 0.0514(11) 0.3874(6) 0.5852(5) 0.075(4) Uani 1 1 d . . .
H14 H 0.0562 0.3928 0.6251 0.090 Uiso 1 1 calc R . .
C15 C -0.0134(11) 0.4256(6) 0.5542(5) 0.076(4) Uani 1 1 d . . .
H15 H -0.0510 0.4577 0.5726 0.091 Uiso 1 1 calc R . .
C16 C -0.0249(10) 0.4179(6) 0.4964(5) 0.069(3) Uani 1 1 d . . .
H16 H -0.0710 0.4436 0.4749 0.083 Uiso 1 1 calc R . .
C17 C 0.0327(9) 0.3719(5) 0.4715(4) 0.051(3) Uani 1 1 d . A .
C18 C 0.0596(8) 0.1361(5) 0.4548(4) 0.050(3) Uani 1 1 d . A .
H18 H 0.0685 0.1419 0.4152 0.060 Uiso 1 1 calc R . .
C19 C -0.0220(9) 0.1015(6) 0.4737(5) 0.064(3) Uani 1 1 d . . .
H19 H -0.0720 0.0855 0.4471 0.077 Uiso 1 1 calc R . .
C20 C -0.0359(9) 0.0885(5) 0.5299(5) 0.067(3) Uani 1 1 d . . .
H20 H -0.0919 0.0622 0.5422 0.081 Uiso 1 1 calc R . .
C21 C 0.0331(8) 0.1146(5) 0.5675(4) 0.050(3) Uani 1 1 d . . .
H21 H 0.0253 0.1066 0.6068 0.060 Uiso 1 1 calc R . .
C22 C 0.1143(8) 0.1525(5) 0.5492(4) 0.044(2) Uani 1 1 d . A .
C23 C 0.1975(8) 0.1813(4) 0.5861(4) 0.046(2) Uani 1 1 d . A .
C24 C 0.1968(10) 0.1772(5) 0.6429(4) 0.062(3) Uani 1 1 d . . .
H24 H 0.1445 0.1530 0.6618 0.075 Uiso 1 1 calc R . .
C25 C 0.2766(11) 0.2101(6) 0.6742(5) 0.067(3) Uani 1 1 d . . .
H25 H 0.2786 0.2079 0.7144 0.081 Uiso 1 1 calc R . .
C26 C 0.3485(8) 0.2442(5) 0.6460(5) 0.055(3) Uani 1 1 d . . .
H26 H 0.4010 0.2667 0.6665 0.066 Uiso 1 1 calc R . .
C27 C 0.3468(9) 0.2467(5) 0.5887(4) 0.053(3) Uani 1 1 d . A .
H27 H 0.3979 0.2715 0.5698 0.063 Uiso 1 1 calc R . .
C28 C 0.3953(9) 0.3296(6) 0.4489(4) 0.056(3) Uani 1 1 d . A .
H28 H 0.3355 0.3526 0.4619 0.068 Uiso 1 1 calc R . .
C29 C 0.4831(12) 0.3611(6) 0.4287(5) 0.079(4) Uani 1 1 d . . .
H29 H 0.4824 0.4045 0.4253 0.094 Uiso 1 1 calc R . .
C30 C 0.5736(10) 0.3266(8) 0.4133(4) 0.075(4) Uani 1 1 d . . .
H30 H 0.6377 0.3467 0.4021 0.090 Uiso 1 1 calc R . .
C31 C 0.5689(10) 0.2632(7) 0.4146(4) 0.069(4) Uani 1 1 d . . .
H31 H 0.6282 0.2391 0.4027 0.083 Uiso 1 1 calc R . .
C32 C 0.4753(8) 0.2356(6) 0.4336(4) 0.050(3) Uani 1 1 d . A .
C33 C 0.4621(8) 0.1700(6) 0.4372(4) 0.051(3) Uani 1 1 d . A .
C34 C 0.5379(9) 0.1288(7) 0.4225(4) 0.067(3) Uani 1 1 d . . .
H34 H 0.6050 0.1427 0.4085 0.081 Uiso 1 1 calc R . .
C35 C 0.5186(11) 0.0656(7) 0.4279(5) 0.075(4) Uani 1 1 d . . .
H35 H 0.5711 0.0365 0.4168 0.090 Uiso 1 1 calc R . .
C36 C 0.4218(12) 0.0469(5) 0.4497(5) 0.069(4) Uani 1 1 d . . .
H36 H 0.4062 0.0046 0.4545 0.083 Uiso 1 1 calc R . .
C37 C 0.3489(9) 0.0905(5) 0.4642(4) 0.052(3) Uani 1 1 d . A .
H37 H 0.2825 0.0775 0.4798 0.062 Uiso 1 1 calc R . .
C38 C 0.3679(9) 0.0957(5) 0.2207(4) 0.056(3) Uani 1 1 d . A .
H38 H 0.3030 0.0793 0.2060 0.067 Uiso 1 1 calc R . .
C39 C 0.4463(11) 0.0556(6) 0.2378(5) 0.075(4) Uani 1 1 d . . .
H39 H 0.4350 0.0125 0.2364 0.090 Uiso 1 1 calc R . .
C40 C 0.5409(10) 0.0792(6) 0.2569(5) 0.067(3) Uani 1 1 d . . .
H40 H 0.5969 0.0520 0.2677 0.081 Uiso 1 1 calc R . .
C41 C 0.5573(9) 0.1408(6) 0.2610(4) 0.056(3) Uani 1 1 d . . .
H41 H 0.6234 0.1568 0.2747 0.067 Uiso 1 1 calc R . .
C42 C 0.4735(8) 0.1800(5) 0.2442(3) 0.044(2) Uani 1 1 d . A .
C43 C 0.4780(7) 0.2463(5) 0.2465(4) 0.042(2) Uani 1 1 d . A .
C44 C 0.5672(8) 0.2788(6) 0.2692(4) 0.055(3) Uani 1 1 d . . .
H44 H 0.6282 0.2576 0.2834 0.066 Uiso 1 1 calc R . .
C45 C 0.5625(10) 0.3434(6) 0.2700(4) 0.066(3) Uani 1 1 d . . .
H45 H 0.6201 0.3665 0.2856 0.080 Uiso 1 1 calc R . .
C46 C 0.4743(9) 0.3726(6) 0.2482(4) 0.057(3) Uani 1 1 d . . .
H46 H 0.4713 0.4160 0.2462 0.068 Uiso 1 1 calc R . .
C47 C 0.3872(8) 0.3360(6) 0.2285(4) 0.055(3) Uani 1 1 d . A .
H47 H 0.3248 0.3563 0.2149 0.066 Uiso 1 1 calc R . .
C48 C 0.3611(8) 0.2446(5) 0.0923(4) 0.050(3) Uani 1 1 d . A .
H48 H 0.4121 0.2687 0.1124 0.060 Uiso 1 1 calc R . .
C49 C 0.3702(9) 0.2408(5) 0.0339(4) 0.053(3) Uani 1 1 d . . .
H49 H 0.4247 0.2628 0.0147 0.063 Uiso 1 1 calc R . .
C50 C 0.2971(10) 0.2036(6) 0.0033(5) 0.066(3) Uani 1 1 d . . .
H50 H 0.3009 0.2001 -0.0368 0.079 Uiso 1 1 calc R . .
C51 C 0.2220(9) 0.1734(5) 0.0332(4) 0.058(3) Uani 1 1 d . . .
H51 H 0.1731 0.1471 0.0141 0.070 Uiso 1 1 calc R . .
C52 C 0.2152(8) 0.1806(5) 0.0925(4) 0.051(3) Uani 1 1 d . A .
C53 C 0.1319(8) 0.1501(5) 0.1274(4) 0.052(3) Uani 1 1 d . A .
C54 C 0.0472(10) 0.1157(6) 0.1049(5) 0.075(4) Uani 1 1 d . . .
H54 H 0.0420 0.1090 0.0653 0.090 Uiso 1 1 calc R . .
C55 C -0.0298(13) 0.0910(7) 0.1416(6) 0.102(5) Uani 1 1 d . . .
H55 H -0.0888 0.0679 0.1276 0.122 Uiso 1 1 calc R . .
C56 C -0.0163(11) 0.1019(6) 0.2004(5) 0.080(4) Uani 1 1 d . . .
H56 H -0.0647 0.0849 0.2271 0.096 Uiso 1 1 calc R . .
C57 C 0.0651(9) 0.1362(5) 0.2171(5) 0.058(3) Uani 1 1 d . A .
H57 H 0.0708 0.1436 0.2567 0.069 Uiso 1 1 calc R . .
Cl1 Cl 0.8574(2) 0.20895(15) 0.33969(11) 0.0601(8) Uani 1 1 d . . .
Cl2 Cl 0.8216(3) 0.44385(16) 0.33299(14) 0.0744(9) Uani 1 1 d . . .
Cl3 Cl 0.3159(3) 0.50444(19) 0.16823(18) 0.0934(11) Uani 1 1 d . . .
N1 N 0.1488(6) 0.2906(4) 0.2102(3) 0.044(2) Uani 1 1 d . . .
N2 N 0.0329(6) 0.3482(4) 0.2563(3) 0.050(2) Uani 1 1 d . . .
H2A H -0.0044 0.3631 0.2848 0.060 Uiso 1 1 calc R A .
N3 N 0.2224(6) 0.2251(3) 0.2920(3) 0.0402(19) Uani 1 1 d . . .
N4 N 0.2179(7) 0.2245(4) 0.3864(3) 0.048(2) Uani 1 1 d . . .
N5 N 0.1487(7) 0.2928(4) 0.4657(3) 0.053(2) Uani 1 1 d . . .
N6 N 0.0406(7) 0.3535(4) 0.4163(3) 0.050(2) Uani 1 1 d . . .
H6 H 0.0059 0.3695 0.3874 0.060 Uiso 1 1 calc R A .
N7 N 0.1306(6) 0.1634(4) 0.4920(3) 0.046(2) Uani 1 1 d . . .
N8 N 0.2758(6) 0.2155(4) 0.5584(3) 0.0416(19) Uani 1 1 d . . .
N9 N 0.3904(7) 0.2698(4) 0.4511(3) 0.049(2) Uani 1 1 d . . .
N10 N 0.3657(6) 0.1513(4) 0.4577(3) 0.046(2) Uani 1 1 d . . .
N11 N 0.3778(6) 0.1560(4) 0.2235(3) 0.0384(18) Uani 1 1 d . . .
N12 N 0.3884(6) 0.2749(4) 0.2281(3) 0.0399(18) Uani 1 1 d . . .
N13 N 0.2845(6) 0.2163(3) 0.1220(3) 0.0386(18) Uani 1 1 d . . .
N14 N 0.1402(7) 0.1615(4) 0.1845(3) 0.049(2) Uani 1 1 d . . .
O1 O 0.9438(7) 0.1672(5) 0.3351(4) 0.105(3) Uani 1 1 d . . .
O2 O 0.7656(8) 0.1777(6) 0.3521(7) 0.174(7) Uani 1 1 d . . .
O3 O 0.8763(14) 0.2514(9) 0.3733(10) 0.269(13) Uani 1 1 d . . .
O4 O 0.8448(18) 0.2265(12) 0.2855(7) 0.308(15) Uani 1 1 d . . .
O5 O 0.7823(9) 0.4224(9) 0.2791(5) 0.191(8) Uani 1 1 d . . .
O6 O 0.9382(6) 0.4355(4) 0.3362(4) 0.086(3) Uani 1 1 d . . .
O7 O 0.7711(10) 0.4152(6) 0.3819(6) 0.148(5) Uani 1 1 d . . .
O8 O 0.7974(9) 0.5066(5) 0.3335(5) 0.133(4) Uani 1 1 d . . .
O9 O 0.2337(13) 0.4637(7) 0.1822(8) 0.211(7) Uani 1 1 d . . .
O10 O 0.2814(13) 0.5606(5) 0.1570(5) 0.166(6) Uani 1 1 d . . .
O12 O 0.4062(13) 0.4831(8) 0.1477(6) 0.208(8) Uani 1 1 d . . .
O11 O 0.3621(14) 0.5162(8) 0.2279(8) 0.205(7) Uiso 1 1 d . . .

loop_
_atom_site_aniso_label
_atom_site_aniso_U_11
_atom_site_aniso_U_22
_atom_site_aniso_U_33
_atom_site_aniso_U_23
_atom_site_aniso_U_13
_atom_site_aniso_U_12
Os1 0.0493(4) 0.0483(4) 0.0289(3) 0.0021(2) -0.0059(2) 0.0033(3)
Ru1 0.0546(4) 0.0475(4) 0.0289(3) 0.0028(2) -0.0003(2) -0.0037(3)
Ru2 0.0493(4) 0.0483(4) 0.0289(3) 0.0021(2) -0.0059(2) 0.0033(3)
Os2 0.0546(4) 0.0475(4) 0.0289(3) 0.0028(2) -0.0003(2) -0.0037(3)
C1 0.060(7) 0.067(7) 0.037(6) -0.006(5) -0.014(5) 0.010(6)
C2 0.071(8) 0.052(7) 0.067(8) -0.005(6) -0.018(6) 0.022(6)
C3 0.090(9) 0.048(7) 0.047(6) 0.002(5) -0.028(6) 0.008(6)
C4 0.068(7) 0.048(7) 0.064(7) 0.013(6) -0.005(6) 0.013(6)
C5 0.064(7) 0.046(7) 0.047(6) -0.004(5) -0.006(5) -0.002(5)
C6 0.060(6) 0.041(6) 0.037(5) -0.001(4) -0.021(5) 0.008(5)
C7 0.051(6) 0.056(7) 0.030(5) 0.009(5) 0.001(4) 0.002(5)
C8 0.048(6) 0.052(7) 0.042(6) -0.003(5) -0.003(4) -0.001(5)
C9 0.043(5) 0.033(5) 0.036(5) 0.000(4) -0.004(4) -0.001(4)
C10 0.046(6) 0.044(6) 0.046(6) 0.002(5) -0.001(5) -0.005(5)
C11 0.070(7) 0.055(7) 0.021(5) 0.000(4) -0.007(4) -0.004(6)
C12 0.072(7) 0.045(7) 0.043(6) -0.012(5) 0.012(5) -0.016(6)
C13 0.098(9) 0.048(7) 0.040(6) -0.004(5) 0.008(6) 0.004(6)
C14 0.109(11) 0.060(8) 0.055(7) -0.016(6) 0.010(7) 0.000(7)
C15 0.119(11) 0.057(8) 0.051(7) -0.021(6) 0.011(7) 0.006(8)
C16 0.087(9) 0.058(8) 0.063(8) 0.005(6) -0.004(6) -0.003(7)
C17 0.074(7) 0.036(6) 0.043(6) -0.010(5) 0.003(5) 0.007(5)
C18 0.060(7) 0.052(7) 0.038(5) 0.003(5) -0.007(5) -0.014(5)
C19 0.066(8) 0.079(9) 0.047(7) 0.004(6) -0.013(5) -0.009(7)
C20 0.075(8) 0.055(8) 0.071(8) 0.013(6) 0.009(6) -0.027(6)
C21 0.060(7) 0.049(7) 0.042(6) 0.012(5) -0.003(5) -0.003(5)
C22 0.054(6) 0.045(6) 0.034(5) 0.004(5) -0.003(4) 0.005(5)
C23 0.061(7) 0.039(6) 0.038(5) 0.005(5) 0.009(5) 0.002(5)
C24 0.082(8) 0.064(8) 0.041(6) -0.007(6) 0.014(6) 0.007(6)
C25 0.087(9) 0.083(9) 0.033(6) 0.008(6) 0.001(6) 0.003(7)
C26 0.043(6) 0.062(7) 0.059(7) -0.021(6) -0.006(5) 0.001(5)
C27 0.065(7) 0.061(7) 0.033(5) -0.022(5) 0.002(5) 0.000(6)
C28 0.062(7) 0.061(8) 0.045(6) 0.004(5) 0.010(5) -0.025(6)
C29 0.115(12) 0.078(9) 0.042(7) 0.016(6) -0.024(7) -0.014(9)
C30 0.061(8) 0.128(13) 0.036(6) 0.020(7) -0.004(5) -0.038(8)
C31 0.081(9) 0.095(11) 0.031(6) 0.017(6) -0.014(5) -0.023(7)
C32 0.045(6) 0.084(9) 0.022(5) -0.001(5) 0.001(4) -0.013(6)
C33 0.044(6) 0.080(9) 0.028(5) 0.001(5) 0.001(4) 0.013(6)
C34 0.053(7) 0.108(11) 0.042(6) 0.001(7) 0.002(5) 0.000(7)
C35 0.078(9) 0.084(11) 0.064(8) -0.013(7) -0.002(7) 0.005(8)
C36 0.113(11) 0.042(7) 0.052(7) 0.001(6) -0.020(7) 0.016(7)
C37 0.073(7) 0.043(7) 0.039(6) 0.003(5) -0.012(5) 0.003(6)
C38 0.068(7) 0.049(7) 0.052(6) 0.005(5) -0.006(5) 0.008(6)
C39 0.107(11) 0.054(8) 0.065(8) -0.006(6) -0.015(7) 0.020(7)
C40 0.067(8) 0.081(10) 0.054(7) 0.010(6) -0.002(6) 0.023(7)
C41 0.064(7) 0.066(8) 0.037(6) 0.008(5) -0.007(5) 0.025(6)
C42 0.054(6) 0.058(7) 0.019(4) 0.004(4) -0.003(4) 0.004(5)
C43 0.044(6) 0.058(7) 0.023(5) 0.001(4) -0.002(4) -0.009(5)
C44 0.053(6) 0.084(9) 0.028(5) 0.004(5) -0.006(4) -0.011(6)
C45 0.078(8) 0.086(10) 0.035(6) -0.007(6) -0.006(5) -0.034(7)
C46 0.067(7) 0.073(8) 0.031(5) -0.003(5) -0.006(5) -0.018(6)
C47 0.060(7) 0.075(9) 0.030(5) 0.002(5) -0.009(5) 0.000(6)
C48 0.052(6) 0.046(6) 0.052(6) 0.009(5) -0.005(5) 0.003(5)
C49 0.067(7) 0.060(7) 0.031(5) 0.004(5) -0.005(5) 0.008(6)
C50 0.089(9) 0.074(9) 0.036(6) -0.012(6) 0.008(6) 0.012(7)
C51 0.061(7) 0.081(9) 0.033(5) -0.001(5) -0.004(5) -0.013(6)
C52 0.062(7) 0.063(7) 0.027(5) -0.014(5) -0.021(5) -0.011(5)
C53 0.062(7) 0.066(7) 0.029(5) -0.004(5) -0.006(5) -0.008(6)
C54 0.091(9) 0.079(9) 0.054(7) -0.001(7) -0.011(7) -0.024(8)
C55 0.125(13) 0.104(12) 0.076(10) 0.001(9) -0.022(9) -0.063(10)
C56 0.097(10) 0.075(9) 0.067(8) 0.002(7) 0.021(7) -0.034(8)
C57 0.064(7) 0.064(8) 0.046(6) 0.001(6) -0.003(5) -0.013(6)
Cl1 0.0507(16) 0.082(2) 0.0478(15) 0.0014(14) -0.0042(12) 0.0009(15)
Cl2 0.068(2) 0.069(2) 0.086(2) -0.0163(18) 0.0105(17) -0.0068(16)
Cl3 0.096(3) 0.074(3) 0.109(3) 0.003(2) -0.001(2) 0.014(2)
N1 0.036(4) 0.052(5) 0.044(5) -0.010(4) -0.007(4) 0.011(4)
N2 0.056(5) 0.045(5) 0.049(5) -0.013(4) -0.001(4) 0.016(4)
N3 0.049(5) 0.040(5) 0.031(4) 0.002(4) 0.003(4) 0.002(4)
N4 0.072(6) 0.044(5) 0.029(4) 0.009(4) 0.012(4) 0.011(4)
N5 0.068(6) 0.050(6) 0.040(5) 0.000(4) -0.002(4) -0.005(4)
N6 0.065(6) 0.043(5) 0.042(5) -0.001(4) 0.000(4) 0.006(4)
N7 0.055(5) 0.042(5) 0.040(4) -0.007(4) -0.006(4) -0.002(4)
N8 0.049(5) 0.057(5) 0.019(4) 0.002(4) 0.003(3) 0.011(4)
N9 0.048(5) 0.063(7) 0.035(5) 0.008(4) -0.009(4) -0.013(4)
N10 0.058(5) 0.058(6) 0.023(4) -0.008(4) -0.005(4) 0.006(4)
N11 0.048(5) 0.044(5) 0.023(4) 0.000(3) -0.004(3) 0.008(4)
N12 0.049(5) 0.036(5) 0.035(4) -0.002(4) -0.001(3) -0.004(4)
N13 0.033(4) 0.050(5) 0.032(4) 0.008(4) -0.008(3) 0.005(4)
N14 0.062(6) 0.038(5) 0.047(5) 0.015(4) -0.001(4) 0.004(4)
O1 0.065(6) 0.125(9) 0.125(8) -0.015(7) 0.002(5) 0.019(6)
O2 0.052(6) 0.152(12) 0.32(2) -0.015(12) 0.047(9) -0.008(7)
O3 0.193(16) 0.226(17) 0.39(3) -0.26(2) 0.110(17) -0.066(14)
O4 0.30(2) 0.51(4) 0.114(12) 0.169(18) 0.034(13) 0.21(2)
O5 0.105(9) 0.36(2) 0.105(9) -0.113(12) -0.016(7) -0.050(11)
O6 0.059(5) 0.097(7) 0.103(7) 0.015(5) 0.009(5) 0.014(5)
O7 0.154(11) 0.129(10) 0.161(12) 0.010(8) 0.058(9) -0.068(9)
O8 0.135(9) 0.075(8) 0.189(12) 0.024(7) 0.072(8) 0.039(7)
O9 0.175(14) 0.153(14) 0.30(2) 0.009(13) -0.018(14) -0.082(12)
O10 0.264(16) 0.077(8) 0.157(12) 0.017(7) -0.038(11) 0.051(9)
O12 0.204(15) 0.265(19) 0.156(13) -0.011(12) 0.084(11) 0.119(14)

loop_
_atom_type_symbol
_atom_type_description
_atom_type_scat_dispersion_real
_atom_type_scat_dispersion_imag
_atom_type_scat_source
C C 0.0033 0.0016 'International Tables Vol C Tables 4.2.6.8 and 6.1.1.4'
H H 0.0000 0.0000 'International Tables Vol C Tables 4.2.6.8 and 6.1.1.4'
N N 0.0061 0.0033 'International Tables Vol C Tables 4.2.6.8 and 6.1.1.4'
O O 0.0106 0.0060 'International Tables Vol C Tables 4.2.6.8 and 6.1.1.4'
Cl Cl 0.1484 0.1585 'International Tables Vol C Tables 4.2.6.8 and 6.1.1.4'
Ru Ru -1.2594 0.8363 'International Tables Vol C Tables 4.2.6.8 and 6.1.1.4'
Os Os -1.2165 7.6030 'International Tables Vol C Tables 4.2.6.8 and 6.1.1.4'

loop_
_geom_angle_atom_site_label_1
_geom_angle_atom_site_label_2
_geom_angle_atom_site_label_3
_geom_angle
_geom_angle_site_symmetry_1
_geom_angle_site_symmetry_3
_geom_angle_publ_flag
N12 Os1 N13 98.6(3) . . ?
N12 Os1 N11 79.1(3) . . ?
N13 Os1 N11 93.0(3) . . ?
N12 Os1 N14 176.5(3) . . ?
N13 Os1 N14 79.4(3) . . ?
N11 Os1 N14 98.1(3) . . ?
N12 Os1 N3 85.9(3) . . ?
N13 Os1 N3 174.1(3) . . ?
N11 Os1 N3 91.6(3) . . ?
N14 Os1 N3 96.4(3) . . ?
N12 Os1 N1 94.9(3) . . ?
N13 Os1 N1 99.0(3) . . ?
N11 Os1 N1 167.4(3) . . ?
N14 Os1 N1 88.2(3) . . ?
N3 Os1 N1 76.7(3) . . ?
N4 Ru1 N7 96.2(3) . . ?
N4 Ru1 N10 92.8(3) . . ?
N7 Ru1 N10 96.7(3) . . ?
N4 Ru1 N9 86.5(3) . . ?
N7 Ru1 N9 174.7(3) . . ?
N10 Ru1 N9 78.6(4) . . ?
N4 Ru1 N5 76.4(3) . . ?
N7 Ru1 N5 89.4(3) . . ?
N10 Ru1 N5 168.1(3) . . ?
N9 Ru1 N5 95.7(3) . . ?
N4 Ru1 N8 174.0(3) . . ?
N7 Ru1 N8 79.6(3) . . ?
N10 Ru1 N8 92.0(3) . . ?
N9 Ru1 N8 98.0(3) . . ?
N5 Ru1 N8 99.1(3) . . ?
N2 C1 C2 134.1(10) . . ?
N2 C1 C6 105.6(8) . . ?
C2 C1 C6 120.1(9) . . ?
C3 C2 C1 116.8(10) . . ?
C4 C3 C2 122.2(10) . . ?
C3 C4 C5 122.3(11) . . ?
C6 C5 C4 117.6(10) . . ?
C5 C6 N1 132.7(10) . . ?
C5 C6 C1 120.7(9) . . ?
N1 C6 C1 106.6(8) . . ?
N1 C7 N2 111.9(8) . . ?
N1 C7 C8 115.5(9) . . ?
N2 C7 C8 132.5(9) . . ?
N3 C8 C10 107.1(8) . . ?
N3 C8 C7 112.4(8) . . ?
C10 C8 C7 140.5(10) . . ?
N3 C9 N4 114.0(8) . . ?
N4 C10 C8 108.9(9) . . ?
N4 C10 C11 111.2(9) . . ?
C8 C10 C11 139.6(10) . . ?
N6 C11 N5 111.1(9) . . ?
N6 C11 C10 132.8(9) . . ?
N5 C11 C10 116.1(10) . . ?
C13 C12 N5 134.5(11) . . ?
C13 C12 C17 118.4(10) . . ?
N5 C12 C17 107.0(9) . . ?
C12 C13 C14 119.8(11) . . ?
C15 C14 C13 121.4(11) . . ?
C14 C15 C16 120.9(12) . . ?
C17 C16 C15 117.5(12) . . ?
C16 C17 N6 131.7(10) . . ?
C16 C17 C12 122.1(10) . . ?
N6 C17 C12 106.2(9) . . ?
C19 C18 N7 121.0(9) . . ?
C18 C19 C20 122.5(10) . . ?
C21 C20 C19 117.6(10) . . ?
C20 C21 C22 120.7(9) . . ?
C21 C22 N7 121.3(9) . . ?
C21 C22 C23 125.5(8) . . ?
N7 C22 C23 113.1(8) . . ?
C24 C23 N8 120.8(10) . . ?
C24 C23 C22 123.2(10) . . ?
N8 C23 C22 116.0(8) . . ?
C23 C24 C25 118.4(11) . . ?
C26 C25 C24 119.1(10) . . ?
C25 C26 C27 120.6(10) . . ?
N8 C27 C26 121.9(11) . . ?
N9 C28 C29 123.2(12) . . ?
C28 C29 C30 117.6(13) . . ?
C31 C30 C29 119.7(12) . . ?
C30 C31 C32 118.3(13) . . ?
N9 C32 C31 121.1(12) . . ?
N9 C32 C33 115.9(9) . . ?
C31 C32 C33 123.0(11) . . ?
C34 C33 N10 120.8(12) . . ?
C34 C33 C32 124.4(11) . . ?
N10 C33 C32 114.8(9) . . ?
C33 C34 C35 120.6(12) . . ?
C36 C35 C34 118.4(12) . . ?
C37 C36 C35 118.3(12) . . ?
N10 C37 C36 123.6(11) . . ?
N11 C38 C39 123.6(11) . . ?
C40 C39 C38 118.1(12) . . ?
C41 C40 C39 121.7(11) . . ?
C40 C41 C42 117.9(11) . . ?
N11 C42 C41 120.5(10) . . ?
N11 C42 C43 115.0(8) . . ?
C41 C42 C43 124.6(10) . . ?
N12 C43 C44 122.4(10) . . ?
N12 C43 C42 114.7(8) . . ?
C44 C43 C42 122.8(9) . . ?
C45 C44 C43 118.1(10) . . ?
C46 C45 C44 119.4(10) . . ?
C45 C46 C47 118.2(11) . . ?
N12 C47 C46 123.6(10) . . ?
N13 C48 C49 123.6(10) . . ?
C48 C49 C50 119.2(11) . . ?
C51 C50 C49 117.3(10) . . ?
C50 C51 C52 120.7(10) . . ?
N13 C52 C51 122.2(10) . . ?
N13 C52 C53 114.7(8) . . ?
C51 C52 C53 123.1(8) . . ?
N14 C53 C54 121.6(10) . . ?
N14 C53 C52 114.4(8) . . ?
C54 C53 C52 123.9(9) . . ?
C53 C54 C55 119.3(11) . . ?
C54 C55 C56 117.4(11) . . ?
C57 C56 C55 118.5(12) . . ?
C56 C57 N14 127.0(11) . . ?
O3 Cl1 O4 114.6(18) . . ?
O3 Cl1 O2 113.1(10) . . ?
O4 Cl1 O2 104.5(13) . . ?
O3 Cl1 O1 112.7(11) . . ?
O4 Cl1 O1 101.3(9) . . ?
O2 Cl1 O1 109.6(7) . . ?
O8 Cl2 O5 104.6(10) . . ?
O8 Cl2 O7 108.5(7) . . ?
O5 Cl2 O7 114.5(9) . . ?
O8 Cl2 O6 109.5(7) . . ?
O5 Cl2 O6 109.9(7) . . ?
O7 Cl2 O6 109.7(7) . . ?
O12 Cl3 O10 122.1(11) . . ?
O12 Cl3 O9 119.6(12) . . ?
O10 Cl3 O9 113.4(11) . . ?
O12 Cl3 O11 94.5(10) . . ?
O10 Cl3 O11 98.6(9) . . ?
O9 Cl3 O11 99.3(11) . . ?
C7 N1 C6 107.0(8) . . ?
C7 N1 Os1 117.3(6) . . ?
C6 N1 Os1 135.6(7) . . ?
C7 N2 C1 108.8(8) . . ?
C9 N3 C8 106.5(8) . . ?
C9 N3 Os1 135.1(7) . . ?
C8 N3 Os1 117.8(6) . . ?
C9 N4 C10 103.5(8) . . ?
C9 N4 Ru1 135.6(7) . . ?
C10 N4 Ru1 119.6(6) . . ?
C11 N5 C12 107.4(9) . . ?
C11 N5 Ru1 116.3(7) . . ?
C12 N5 Ru1 136.2(7) . . ?
C11 N6 C17 108.3(8) . . ?
C18 N7 C22 116.8(8) . . ?
C18 N7 Ru1 125.8(7) . . ?
C22 N7 Ru1 117.4(6) . . ?
C27 N8 C23 119.2(8) . . ?
C27 N8 Ru1 126.7(7) . . ?
C23 N8 Ru1 113.7(6) . . ?
C28 N9 C32 119.9(9) . . ?
C28 N9 Ru1 125.3(8) . . ?
C32 N9 Ru1 114.3(7) . . ?
C37 N10 C33 118.2(9) . . ?
C37 N10 Ru1 126.0(7) . . ?
C33 N10 Ru1 115.6(7) . . ?
C38 N11 C42 118.1(8) . . ?
C38 N11 Os1 127.3(7) . . ?
C42 N11 Os1 114.3(6) . . ?
C47 N12 C43 118.0(8) . . ?
C47 N12 Os1 125.4(7) . . ?
C43 N12 Os1 116.5(6) . . ?
C48 N13 C52 116.9(8) . . ?
C48 N13 Os1 126.9(7) . . ?
C52 N13 Os1 116.3(6) . . ?
C57 N14 C53 116.1(9) . . ?
C57 N14 Os1 128.5(7) . . ?
C53 N14 Os1 115.2(7) . . ?

loop_
_geom_bond_atom_site_label_1
_geom_bond_atom_site_label_2
_geom_bond_distance
_geom_bond_site_symmetry_2
_geom_bond_publ_flag
Os1 N12 2.035(7) . ?
Os1 N13 2.045(7) . ?
Os1 N11 2.048(7) . ?
Os1 N14 2.057(8) . ?
Os1 N3 2.057(7) . ?
Os1 N1 2.084(7) . ?
Ru1 N4 2.036(8) . ?
Ru1 N7 2.038(8) . ?
Ru1 N10 2.050(8) . ?
Ru1 N9 2.068(8) . ?
Ru1 N5 2.082(9) . ?
Ru1 N8 2.095(7) . ?
C1 N2 1.351(12) . ?
C1 C2 1.403(14) . ?
C1 C6 1.445(14) . ?
C2 C3 1.382(14) . ?
C3 C4 1.374(15) . ?
C4 C5 1.382(14) . ?
C5 C6 1.369(13) . ?
C6 N1 1.384(11) . ?
C7 N1 1.322(12) . ?
C7 N2 1.339(12) . ?
C7 C8 1.474(13) . ?
C8 N3 1.375(12) . ?
C8 C10 1.382(13) . ?
C9 N3 1.296(11) . ?
C9 N4 1.363(11) . ?
C10 N4 1.373(12) . ?
C10 C11 1.452(14) . ?
C11 N6 1.342(13) . ?
C11 N5 1.347(11) . ?
C12 C13 1.345(13) . ?
C12 N5 1.371(12) . ?
C12 C17 1.434(15) . ?
C13 C14 1.384(15) . ?
C14 C15 1.371(17) . ?
C15 C16 1.380(15) . ?
C16 C17 1.367(15) . ?
C17 N6 1.368(12) . ?
C18 C19 1.345(14) . ?
C18 N7 1.380(11) . ?
C19 C20 1.370(14) . ?
C20 C21 1.360(14) . ?
C21 C22 1.377(13) . ?
C22 N7 1.388(11) . ?
C22 C23 1.491(13) . ?
C23 C24 1.344(13) . ?
C23 N8 1.395(12) . ?
C24 C25 1.431(16) . ?
C25 C26 1.343(15) . ?
C26 C27 1.355(14) . ?
C27 N8 1.324(12) . ?
C28 N9 1.308(13) . ?
C28 C29 1.378(16) . ?
C29 C30 1.405(18) . ?
C30 C31 1.384(18) . ?
C31 C32 1.389(15) . ?
C32 N9 1.360(13) . ?
C32 C33 1.443(15) . ?
C33 C34 1.350(15) . ?
C33 N10 1.360(12) . ?
C34 C35 1.404(17) . ?
C35 C36 1.376(17) . ?
C36 C37 1.360(15) . ?
C37 N10 1.350(12) . ?
C38 N11 1.321(12) . ?
C38 C39 1.372(15) . ?
C39 C40 1.363(16) . ?
C40 C41 1.361(16) . ?
C41 C42 1.406(13) . ?
C42 N11 1.390(12) . ?
C42 C43 1.450(14) . ?
C43 N12 1.350(12) . ?
C43 C44 1.421(13) . ?
C44 C45 1.410(15) . ?
C45 C46 1.369(16) . ?
C46 C47 1.423(14) . ?
C47 N12 1.331(12) . ?
C48 N13 1.337(12) . ?
C48 C49 1.387(13) . ?
C49 C50 1.417(16) . ?
C50 C51 1.346(15) . ?
C51 C52 1.413(13) . ?
C52 N13 1.355(11) . ?
C52 C53 1.485(14) . ?
C53 N14 1.375(11) . ?
C53 C54 1.399(14) . ?
C54 C55 1.403(17) . ?
C55 C56 1.419(17) . ?
C56 C57 1.320(15) . ?
C57 N14 1.335(13) . ?
Cl1 O3 1.241(12) . ?
Cl1 O4 1.343(13) . ?
Cl1 O2 1.365(11) . ?
Cl1 O1 1.415(9) . ?
Cl2 O8 1.402(10) . ?
Cl2 O5 1.440(10) . ?
Cl2 O7 1.458(11) . ?
Cl2 O6 1.466(8) . ?
Cl3 O12 1.313(12) . ?
Cl3 O10 1.324(11) . ?
Cl3 O9 1.396(14) . ?
Cl3 O11 1.542(18) . ?

loop_
_platon_squeeze_void_nr
_platon_squeeze_void_average_x
_platon_squeeze_void_average_y
_platon_squeeze_void_average_z
_platon_squeeze_void_volume
_platon_squeeze_void_count_electrons
_platon_squeeze_void_content
1 0.000 0.000 0.000 278 92 ' '
2 0.082 0.041 0.838 9 1 ' '
3 0.211 -0.032 0.607 98 22 ' '
4 0.500 0.500 0.500 278 91 ' '
5 0.289 0.468 -0.107 98 26 ' '
6 0.243 0.366 0.678 11 0 ' '
7 0.256 0.866 0.822 11 0 ' '
8 0.418 0.541 0.662 8 0 ' '
9 0.582 0.459 0.338 9 1 ' '
10 0.711 0.532 0.107 98 26 ' '
11 0.789 0.032 0.393 98 26 ' '
12 0.743 0.134 0.178 11 -1 ' '
13 0.756 0.634 0.322 11 -1 ' '
14 0.918 0.959 0.162 8 0 ' '
